data_2003463
loop_
_publ_author_name
'Chen, X.-M.'
'Wang, R.-Q.'
'Xu, Z.-T.'

_publ_section_title
;
 Tris(2,2'-bipyridine)manganese(II) Perchlorate Hemihydrate
;
_journal_issue 5
_journal_name_full 'Acta Crystallographica Section C'
_journal_page_first 820
_journal_page_last 822
_journal_paper_doi 10.1107/S0108270194012242
_journal_volume 51
_journal_year 1995
_chemical_formula_moiety 'C30 H24 Cl2 Mn1 N6 O8.5'
_chemical_formula_sum 'C30 H24 Cl2 Mn N6 O8.5'
_chemical_formula_weight 730.4
_space_group_IT_number 2
_symmetry_cell_setting triclinic
_symmetry_space_group_name_Hall '-P 1'
_symmetry_space_group_name_H-M 'P -1'
_atom_type_scat_source IntTabIV
_cell_angle_alpha 102.27(2)
_cell_angle_beta 91.02(2)
_cell_angle_gamma 99.77(2)
_cell_formula_units_Z 2
_cell_length_a 8.133(2)
_cell_length_b 11.056(2)
_cell_length_c 18.658(5)
_cell_measurement_reflns_used 6198
_cell_measurement_temperature 295
_cell_measurement_theta_max 25
_cell_measurement_theta_min 1.5
_cell_volume 1613.1(7)
_diffrn_measurement_device 'Siemens R3m/V'
_diffrn_measurement_method \w
_diffrn_radiation_type MoK\a
_diffrn_radiation_wavelength 0.71073
_diffrn_reflns_av_R_equivalents 0.0142
_diffrn_reflns_limit_h_max 9
_diffrn_reflns_limit_h_min 0
_diffrn_reflns_limit_k_max 13
_diffrn_reflns_limit_k_min -13
_diffrn_reflns_limit_l_max 22
_diffrn_reflns_limit_l_min -22
_diffrn_reflns_number 6198
_diffrn_reflns_theta_max 25
_diffrn_standards_decay_% 1.0
_diffrn_standards_interval_count 100
_diffrn_standards_number 2
_exptl_absorpt_coefficient_mu 0.636
_exptl_absorpt_correction_T_max 0.996
_exptl_absorpt_correction_T_min 0.724
_exptl_absorpt_correction_type empirical
_exptl_crystal_colour 'golden yellow'
_exptl_crystal_density_diffrn 1.504
_exptl_crystal_description needle-like
_exptl_crystal_size_max 0.50
_exptl_crystal_size_mid 0.48
_exptl_crystal_size_min 0.40
_refine_diff_density_max 0.63
_refine_diff_density_min -0.41
_refine_ls_extinction_method none
_refine_ls_goodness_of_fit_obs 3.02
_refine_ls_hydrogen_treatment noref
_refine_ls_number_parameters 424
_refine_ls_number_reflns 3875
_refine_ls_R_factor_obs 0.0583
_refine_ls_shift/esd_max 0.63
_refine_ls_structure_factor_coef F
_refine_ls_weighting_details 'w = 1/[\s^2^(F) + 0.002F^2^]'
_refine_ls_weighting_scheme calc
_refine_ls_wR_factor_obs 0.0736
_reflns_number_observed 3875
_reflns_number_total 5759
_reflns_observed_criterion F>6\s(F)
_cod_data_source_file jz1009.cif
_cod_data_source_block jz1009a
_cod_depositor_comments
;
The following automatic conversions were performed:

'_refine_ls_weighting_scheme' value 'w = 1/[\s^2^(F) + 0.002F^2^]'
was changed to 'calc'. New tag '_refine_ls_weighting_details' was
created. The value of the new tag was set to 'w = 1/[\s^2^(F) +
0.002F^2^]'.

Automatic conversion script
Id: cif_fix_values 3143 2015-03-26 13:38:13Z robertas 
;
_cod_original_formula_sum 'C30 H24 Cl2 Mn1 N6 O8.5'
_cod_database_code 2003463

loop_
_symmetry_equiv_pos_as_xyz
x,y,z
-x,-y,-z

loop_
_atom_site_label
_atom_site_fract_x
_atom_site_fract_y
_atom_site_fract_z
_atom_site_U_iso_or_equiv
Mn(1) .0062(1) .2370(1) .7423(1) .055(1)
N(11) .1500(5) .0930(3) .6877(2) .060(2)
N(12) .1585(4) .1886(3) .8336(2) .058(2)
C(10) .1711(6) .0648(5) .6149(3) .068(2)
C(11) .2709(7) -.0181(5) .5847(3) .084(3)
C(12) .3522(8) -.0746(6) .6295(4) .094(3)
C(13) .3303(7) -.0479(5) .7041(3) .081(2)
C(14) .2286(6) .0369(4) .7315(3) .057(2)
C(15) .2039(5) .0755(4) .8118(3) .057(2)
C(16) .2196(7) -.0008(5) .8602(3) .076(2)
C(17) .1934(7) .0404(6) .9341(3) .082(3)
C(18) .1538(7) .1577(6) .9561(3) .078(2)
C(19) .1366(6) .2285(5) .9056(3) .068(2)
N(21) -.1445(5) .3495(4) .8202(2) .063(2)
N(22) -.2004(5) .0973(4) .7767(2) .062(2)
C(20) -.1313(7) .4752(5) .8305(3) .080(2)
C(21) -.2425(10) .5386(7) .8721(3) .104(3)
C(22) -.3694(10) .4724(9) .9027(4) .115(4)
C(23) -.3825(7) .3438(8) .8926(3) .095(3)
C(24) -.2695(6) .2856(5) .8510(3) .067(2)
C(25) -.2783(6) .1476(5) .8359(3) .067(2)
C(26) -.3551(7) .0720(8) .8812(3) .097(3)
C(27) -.3587(9) -.0553(8) .8632(4) .117(4)
C(28) -.2841(9) -.1049(7) .8019(4) .105(3)
C(29) -.2051(7) -.0269(5) .7603(3) .081(2)
N(31) -.1295(5) .2783(4) .6477(2) .063(2)
N(32) .1719(5) .3920(3) .7074(2) .063(2)
C(30) -.2873(7) .2208(5) .6226(3) .073(2)
C(31) -.3828(7) .2681(6) .5784(3) .081(3)
C(32) -.3190(9) .3796(7) .5603(3) .095(3)
C(33) -.1601(8) .4388(5) .5842(3) .084(3)
C(34) -.0679(7) .3863(4) .6285(3) .062(2)
C(35) .1081(7) .4429(4) .6564(3) .064(2)
C(36) .2036(9) .5388(5) .6308(3) .091(3)
C(37) .3663(10) .5784(6) .6560(4) .107(3)
C(38) .4347(8) .5270(6) .7074(4) .096(3)
C(39) .3305(7) .4349(5) .7329(3) .077(2)
Cl(1) -.2699(2) .3235(1) 1.0854(1) .080(1)
O(11) -.2465(5) .4550(4) 1.0884(3) .107(2)
O(12) -.1560(6) .2684(5) 1.0402(3) .138(3)
O(13) -.2509(8) .3028(4) 1.1574(2) .142(3)
O(14) -.4355(6) .2673(4) 1.0549(3) .124(2)
Cl(2) .1999(2) .2256(1) .4378(1) .071(1)
O(21) .1924(13) .0886(6) .4356(6) .111(4)
O(22) .0525(8) .2288(7) .3926(4) .093(2)
O(23) .1899(13) .2876(9) .5135(3) .140(4)
O(24) .3475(9) .2734(8) .4055(5) .134(4)
O(21') .1678(13) .2532(9) .3665(4) .135(3)
O(22') .2448(13) .1083(6) .4306(5) .109(4)
O(23') .0640(10) .2482(9) .4818(5) .149(4)
O(24') .3431(9) .3237(7) .4702(5) .131(3)
O(1w) .0531(23) .2953(17) .2481(10) .254(8)
H(10) .1113 .1028 .5835 .100
H(11) .2865 -.0343 .5329 .100
H(12) .4230 -.1329 .6089 .100
H(13) .3839 -.0878 .7366 .100
H(16) .2493 -.0819 .8425 .100
H(17) .2037 -.0120 .9683 .100
H(18) .1384 .1899 1.0071 .100
H(19) .1073 .3102 .9217 .100
H(20) -.0419 .5202 .8083 .100
H(21) -.2274 .6284 .8785 .100
H(22) -.4456 .5178 .9312 .100
H(23) -.4701 .2960 .9142 .100
H(26) -.4055 .1093 .9246 .100
H(27) -.4153 -.1085 .8930 .100
H(28) -.2875 -.1942 .7888 .100
H(29) -.1490 -.0629 .7183 .100
H(30) -.3341 .1450 .6377 .100
H(31) -.4927 .2244 .5601 .100
H(32) -.3849 .4152 .5298 .100
H(33) -.1116 .5165 .5716 .100
H(36) .1555 .5762 .5954 .100
H(37) .4350 .6431 .6374 .100
H(38) .5498 .5537 .7246 .100
H(39) .3748 .3993 .7701 .100

loop_
_geom_angle_atom_site_label_1
_geom_angle_atom_site_label_2
_geom_angle_atom_site_label_3
_geom_angle
_geom_angle_publ_flag
N(11) Mn(1) N(12) 73.40(10) yes
N(12) Mn(1) N(21) 94.10(10) yes
N(12) Mn(1) N(22) 82.50(10) yes
N(11) Mn(1) N(31) 102.70(10) yes
N(21) Mn(1) N(31) 90.0(2) yes
N(11) Mn(1) N(32) 93.20(10) yes
N(21) Mn(1) N(32) 99.30(10) yes
N(31) Mn(1) N(32) 73.6(2) yes
Mn(1) N(11) C(14) 116.7(3) yes
Mn(1) N(12) C(19) 123.2(3) yes
Mn(1) N(21) C(24) 117.2(3) yes
Mn(1) N(22) C(29) 123.2(3) yes
Mn(1) N(31) C(34) 115.8(3) yes
Mn(1) N(32) C(39) 123.9(4) yes
N(11) Mn(1) N(21) 164.3(2) yes
N(11) Mn(1) N(22) 95.30(10) yes
N(21) Mn(1) N(22) 73.20(10) yes
N(12) Mn(1) N(31) 175.90(10) yes
N(22) Mn(1) N(31) 99.30(10) yes
N(12) Mn(1) N(32) 105.00(10) yes
N(22) Mn(1) N(32) 170.0(2) yes
Mn(1) N(11) C(10) 124.5(4) yes
Mn(1) N(12) C(15) 111.5(3) yes
Mn(1) N(21) C(20) 123.6(3) yes
Mn(1) N(22) C(25) 113.7(3) yes
Mn(1) N(31) C(30) 123.8(4) yes
Mn(1) N(32) C(35) 117.0(3) yes
C(15) N(12) C(19) 117.8(4) no
C(10) C(11) C(12) 119.1(6) no
C(12) C(13) C(14) 118.8(6) no
N(11) C(14) C(15) 115.9(4) no
N(12) C(15) C(14) 115.4(4) no
C(14) C(15) C(16) 122.8(4) no
C(16) C(17) C(18) 117.9(6) no
N(12) C(19) C(18) 122.8(5) no
C(10) N(11) C(14) 118.7(4) no
N(11) C(10) C(11) 122.2(5) no
C(11) C(12) C(13) 119.4(6) no
N(11) C(14) C(13) 121.7(5) no
C(13) C(14) C(15) 122.4(5) no
N(12) C(15) C(16) 121.7(4) no
C(15) C(16) C(17) 119.8(5) no
C(17) C(18) C(19) 119.9(5) no
C(25) N(22) C(29) 118.7(5) no
C(20) C(21) C(22) 119.5(7) no
C(22) C(23) C(24) 118.9(6) no
N(21) C(24) C(25) 115.5(6) no
N(22) C(25) C(24) 116.2(5) no
C(24) C(25) C(26) 123.3(5) no
C(26) C(27) C(28) 118.9(8) no
N(22) C(29) C(28) 122.6(5) no
C(35) N(32) C(39) 119.1(4) no
C(30) C(31) C(32) 118.7(5) no
C(32) C(33) C(34) 119.1(6) no
N(31) C(34) C(35) 115.2(5) no
N(32) C(35) C(34) 115.9(4) no
C(34) C(35) C(36) 123.3(5) no
C(36) C(37) C(38) 121.2(7) no
N(32) C(39) C(38) 123.0(6) no
O(11) Cl(1) O(13) 109.5(3) no
O(11) Cl(1) O(14) 108.6(3) no
O(13) Cl(1) O(14) 109.6(3) no
O(21) Cl(2) O(23) 107.3(6) no
O(21) Cl(2) O(24) 109.9(6) no
O(23) Cl(2) O(24) 113.5(5) no
O(21') Cl(2) O(23') 108.8(6) no
O(22') Cl(2) O(24') 109.4(5) no
C(20) N(21) C(24) 118.5(5) no
N(21) C(20) C(21) 121.3(5) no
C(21) C(22) C(23) 119.2(7) no
N(21) C(24) C(23) 122.4(6) no
C(23) C(24) C(25) 122.1(5) no
N(22) C(25) C(26) 120.5(5) no
C(25) C(26) C(27) 119.7(6) no
C(27) C(28) C(29) 119.5(7) no
C(30) N(31) C(34) 118.0(5) no
N(31) C(30) C(31) 122.5(5) no
C(31) C(32) C(33) 119.9(7) no
N(31) C(34) C(33) 121.7(5) no
C(33) C(34) C(35) 123.1(5) no
N(32) C(35) C(36) 120.8(5) no
C(35) C(36) C(37) 119.1(6) no
C(37) C(38) C(39) 116.8(6) no
O(11) Cl(1) O(12) 110.5(3) no
O(12) Cl(1) O(13) 110.3(4) no
O(12) Cl(1) O(14) 108.2(3) no
O(21) Cl(2) O(22) 103.9(5) no
O(22) Cl(2) O(23) 111.9(5) no
O(22) Cl(2) O(24) 109.9(5) no
O(21') Cl(2) O(22') 111.4(6) no
O(21') Cl(2) O(24') 103.3(5) no
O(23') Cl(2) O(24') 106.5(5) no

loop_
_geom_bond_atom_site_label_1
_geom_bond_atom_site_label_2
_geom_bond_distance
_geom_bond_publ_flag
Mn(1) N(11) 2.219(4) yes
Mn(1) N(21) 2.230(4) yes
Mn(1) N(31) 2.233(4) yes
Mn(1) N(12) 2.294(4) yes
Mn(1) N(22) 2.280(4) yes
Mn(1) N(32) 2.214(4) yes
N(11) C(10) 1.348(6) no
N(12) C(15) 1.346(6) no
C(10) C(11) 1.366(8) no
C(12) C(13) 1.383(9) no
C(14) C(15) 1.494(7) no
C(16) C(17) 1.389(8) no
C(18) C(19) 1.367(9) no
N(21) C(24) 1.346(7) no
N(22) C(29) 1.336(7) no
C(21) C(22) 1.367(11) no
C(23) C(24) 1.370(8) no
C(25) C(26) 1.394(9) no
C(27) C(28) 1.361(11) no
